data_7246522
loop_
_publ_author_name
'Zhao, Hongtu'
'Zhang, Xiunan'
'Chen, Kui'
'Wu, Wenbo'
'Li, Shuyu'
'Wang, Ting'
'Huang, Xin'
'Wang, Na'
'Zhou, Lina'
'Hao, Hongxun'

_publ_section_title
;
 Mechanistic study on the structure--property relationship of flexible
 organic crystals
;
_journal_issue 17
_journal_name_full CrystEngComm
_journal_page_first 2600
_journal_page_last 2606
_journal_paper_doi 10.1039/D3CE00108C
_journal_volume 25
_journal_year 2023
_chemical_absolute_configuration unk
_chemical_formula_moiety 'C16 H11 F6 N O2'
_chemical_formula_sum 'C16 H11 F6 N O2'
_chemical_formula_weight 363.26
_space_group_crystal_system monoclinic
_space_group_IT_number 9
_space_group_name_Hall 'C -2yc'
_space_group_name_H-M_alt 'C 1 c 1'
_atom_sites_solution_hydrogens geom
_atom_sites_solution_primary dual
_audit_creation_date 2022-07-04
_audit_creation_method
;
Olex2 1.5
(compiled 2022.04.07 svn.rca3783a0 for OlexSys, GUI svn.r6498)
;
_audit_update_record
;
2023-01-10 deposited with the CCDC.	2023-03-27 downloaded from the CCDC.
;
_cell_angle_alpha 90
_cell_angle_beta 104.518(4)
_cell_angle_gamma 90
_cell_formula_units_Z 4
_cell_length_a 4.8810(2)
_cell_length_b 36.8398(13)
_cell_length_c 8.6324(3)
_cell_measurement_reflns_used 4168
_cell_measurement_temperature 113.15
_cell_measurement_theta_max 31.0060
_cell_measurement_theta_min 2.2040
_cell_volume 1502.67(10)
_computing_cell_refinement 'CrysAlisPro 1.171.39.46 (Rigaku OD, 2018)'
_computing_data_collection 'CrysAlisPro 1.171.39.46 (Rigaku OD, 2018)'
_computing_data_reduction 'CrysAlisPro 1.171.39.46 (Rigaku OD, 2018)'
_computing_molecular_graphics 'Olex2 1.5 (Dolomanov et al., 2009)'
_computing_publication_material 'Olex2 1.5 (Dolomanov et al., 2009)'
_computing_structure_refinement 'SHELXL 2018/3 (Sheldrick, 2015)'
_computing_structure_solution 'SHELXT 2018/2 (Sheldrick, 2018)'
_diffrn_ambient_temperature 113.15
_diffrn_detector 'CCD plate'
_diffrn_measured_fraction_theta_full 0.999
_diffrn_measured_fraction_theta_max 0.927
_diffrn_measurement_details
;
List of Runs (angles in degrees, time in seconds):

  # Type    Start    End  Width  t~exp~   \w     \q     \k     \f   Frames
#--------------------------------------------------------------------------
  1  \w   -120.00  60.00   0.50    1.00    --  -30.00  45.00   0.00  360
  2  \w   -120.00  55.00   0.50    1.00    --  -30.00  45.00  90.00  350
  3  \w   -120.00  50.00   0.50    1.00    --  -30.00  45.00 180.00  340
;
_diffrn_measurement_device 'abstract diffractometer'
_diffrn_measurement_device_type 'Rigaku mm007 Saturn70'
_diffrn_measurement_method '\w scans'
_diffrn_orient_matrix_type 'CrysAlisPro convention (1999,Acta A55,543-557)'
_diffrn_orient_matrix_UB_11 -0.0314246000
_diffrn_orient_matrix_UB_12 0.0023331000
_diffrn_orient_matrix_UB_13 -0.0841948000
_diffrn_orient_matrix_UB_21 0.0046131000
_diffrn_orient_matrix_UB_22 -0.0190860000
_diffrn_orient_matrix_UB_23 -0.0101097000
_diffrn_orient_matrix_UB_31 -0.1466275000
_diffrn_orient_matrix_UB_32 -0.0011033000
_diffrn_orient_matrix_UB_33 -0.0040402000
_diffrn_radiation_monochromator confocal
_diffrn_radiation_probe x-ray
_diffrn_radiation_type 'Mo K\a'
_diffrn_radiation_wavelength 0.71073
_diffrn_reflns_av_R_equivalents 0.0381
_diffrn_reflns_av_unetI/netI 0.0524
_diffrn_reflns_Laue_measured_fraction_full 0.999
_diffrn_reflns_Laue_measured_fraction_max 0.927
_diffrn_reflns_limit_h_max 6
_diffrn_reflns_limit_h_min -6
_diffrn_reflns_limit_k_max 50
_diffrn_reflns_limit_k_min -51
_diffrn_reflns_limit_l_max 12
_diffrn_reflns_limit_l_min -12
_diffrn_reflns_number 8272
_diffrn_reflns_point_group_measured_fraction_full 0.974
_diffrn_reflns_point_group_measured_fraction_max 0.876
_diffrn_reflns_theta_full 25.242
_diffrn_reflns_theta_max 31.235
_diffrn_reflns_theta_min 2.211
_diffrn_source 'rotating anode'
_diffrn_source_type 'Enhance (Mo) X-ray Source'
_exptl_absorpt_coefficient_mu 0.156
_exptl_absorpt_correction_T_max 1.00000
_exptl_absorpt_correction_T_min 0.40743
_exptl_absorpt_correction_type multi-scan
_exptl_absorpt_process_details 'CrysAlisPro 1.171.39.46 (Rigaku Oxford Diffraction, 2018)'
_exptl_crystal_density_diffrn 1.606
_exptl_crystal_description block
_exptl_crystal_F_000 736
_exptl_crystal_size_max 0.25
_exptl_crystal_size_mid 0.17
_exptl_crystal_size_min 0.14
_refine_diff_density_max 0.459
_refine_diff_density_min -0.348
_refine_diff_density_rms 0.064
_refine_ls_abs_structure_details
;
 Flack x determined using 1159 quotients [(I+)-(I-)]/[(I+)+(I-)]
 (Parsons, Flack and Wagner, Acta Cryst. B69 (2013) 249-259).
;
_refine_ls_abs_structure_Flack -0.2(5)
_refine_ls_extinction_coef 0.005(2)
_refine_ls_extinction_expression Fc^*^=kFc[1+0.001xFc^2^\l^3^/sin(2\q)]^-1/4^
_refine_ls_extinction_method 'SHELXL-2018/3 (Sheldrick 2018)'
_refine_ls_goodness_of_fit_ref 1.073
_refine_ls_hydrogen_treatment constr
_refine_ls_matrix_type full
_refine_ls_number_parameters 229
_refine_ls_number_reflns 4280
_refine_ls_number_restraints 2
_refine_ls_restrained_S_all 1.073
_refine_ls_R_factor_all 0.0768
_refine_ls_R_factor_gt 0.0605
_refine_ls_shift/su_max 0.000
_refine_ls_shift/su_mean 0.000
_refine_ls_structure_factor_coef Fsqd
_refine_ls_weighting_details 'w=1/[\s^2^(Fo^2^)+(0.0915P)^2^+0.4247P] where P=(Fo^2^+2Fc^2^)/3'
_refine_ls_weighting_scheme calc
_refine_ls_wR_factor_gt 0.1584
_refine_ls_wR_factor_ref 0.1772
_reflns_Friedel_coverage 0.879
_reflns_Friedel_fraction_full 0.949
_reflns_Friedel_fraction_max 0.824
_reflns_number_gt 3327
_reflns_number_total 4280
_reflns_threshold_expression 'I > 2\s(I)'
_cod_data_source_file d3ce00108c6.cif
_cod_data_source_block r20220603a
_cod_depositor_comments 'Adding full bibliography for 7246522--7246525.cif.'
_cod_database_code 7246522
_shelx_shelxl_version_number 2018/3
_chemical_oxdiff_formula 'C11 H10 N O'
_shelx_space_group_comment
;
The symmetry employed for this shelxl refinement is uniquely defined
by the following loop, which should always be used as a source of
symmetry information in preference to the above space-group names.
They are only intended as comments.
;
_shelx_estimated_absorpt_t_max 0.979
_shelx_estimated_absorpt_t_min 0.962
_olex2_refinement_description
;
1. Fixed Uiso
 At 1.2 times of:
  All C(H) groups
 At 1.5 times of:
  All C(H,H,H) groups, All O(H) groups
2.a Aromatic/amide H refined with riding coordinates:
 C3(H3), C5(H5), C7(H7), C9(H9), C12(H12), C14(H14), C15(H15)
2.b Idealised Me refined as rotating group:
 C16(H16A,H16B,H16C)
2.c Idealised tetrahedral OH refined as rotating group:
 O1(H1)
;
_olex2_submission_special_instructions 'No special instructions were received'
_oxdiff_exptl_absorpt_empirical_details
;
Empirical correction (ABSPACK) includes:
- Absorption correction using spherical harmonics
- Frame scaling
- Detector area scaling
;
_oxdiff_exptl_absorpt_empirical_full_max 4.300
_oxdiff_exptl_absorpt_empirical_full_min 0.499

loop_
_space_group_symop_operation_xyz
'x, y, z'
'x, -y, z+1/2'
'x+1/2, y+1/2, z'
'x+1/2, -y+1/2, z+1/2'

loop_
_atom_site_label
_atom_site_type_symbol
_atom_site_fract_x
_atom_site_fract_y
_atom_site_fract_z
_atom_site_U_iso_or_equiv
_atom_site_adp_type
_atom_site_occupancy
_atom_site_site_symmetry_order
_atom_site_calc_flag
_atom_site_refinement_flags_posn
_atom_site_refinement_flags_adp
_atom_site_refinement_flags_occupancy
_atom_site_disorder_assembly
_atom_site_disorder_group
F1 F -0.2316(7) 0.58495(10) 0.0810(3) 0.0556(8) Uani 1 1 d . . . . .
F2 F -0.4665(7) 0.62263(8) 0.1878(3) 0.0549(9) Uani 1 1 d . . . . .
F3 F -0.5695(6) 0.56626(8) 0.1783(4) 0.0520(8) Uani 1 1 d . . . . .
F4 F -0.1643(15) 0.49737(12) 0.6582(5) 0.122(2) Uani 1 1 d . . . . .
F5 F -0.0975(12) 0.53517(10) 0.8388(5) 0.0934(16) Uani 1 1 d . . . . .
F6 F 0.2457(10) 0.50883(15) 0.7935(8) 0.126(2) Uani 1 1 d . . . . .
O1 O 0.7269(6) 0.68894(8) 0.4822(3) 0.0372(7) Uani 1 1 d . . . . .
H1 H 0.599828 0.673493 0.481057 0.056 Uiso 1 1 calc R U . . .
O2 O 1.5643(6) 0.73565(8) 0.8368(3) 0.0325(6) Uani 1 1 d . . . . .
N1 N 0.4886(7) 0.63318(8) 0.5794(3) 0.0269(6) Uani 1 1 d . . . . .
C1 C -0.3541(10) 0.58907(12) 0.2028(5) 0.0364(9) Uani 1 1 d . . . . .
C2 C -0.1464(8) 0.58460(10) 0.3617(4) 0.0271(7) Uani 1 1 d . . . . .
C3 C -0.1686(9) 0.55598(10) 0.4628(4) 0.0287(7) Uani 1 1 d . . . . .
H3 H -0.317596 0.538779 0.433244 0.034 Uiso 1 1 calc R U . . .
C4 C 0.0335(8) 0.55314(9) 0.6087(4) 0.0284(7) Uani 1 1 d . . . . .
C5 C 0.2524(8) 0.57772(10) 0.6533(4) 0.0285(7) Uani 1 1 d . . . . .
H5 H 0.387858 0.575123 0.753056 0.034 Uiso 1 1 calc R U . . .
C6 C 0.2745(8) 0.60666(9) 0.5506(4) 0.0257(7) Uani 1 1 d . . . . .
C7 C 0.0712(8) 0.60967(10) 0.4049(4) 0.0281(7) Uani 1 1 d . . . . .
H7 H 0.082364 0.629141 0.334636 0.034 Uiso 1 1 calc R U . . .
C8 C 0.0092(10) 0.52335(11) 0.7228(5) 0.0348(8) Uani 1 1 d . . . . .
C9 C 0.6827(8) 0.63449(9) 0.7132(4) 0.0285(7) Uani 1 1 d . . . . .
H9 H 0.678788 0.617296 0.794645 0.034 Uiso 1 1 calc R U . . .
C10 C 0.9032(8) 0.66132(10) 0.7412(4) 0.0265(7) Uani 1 1 d . . . . .
C11 C 0.9202(8) 0.68778(10) 0.6251(4) 0.0266(7) Uani 1 1 d . . . . .
C12 C 1.1379(8) 0.71315(10) 0.6541(4) 0.0272(7) Uani 1 1 d . . . . .
H12 H 1.147341 0.730798 0.575331 0.033 Uiso 1 1 calc R U . . .
C13 C 1.3420(8) 0.71250(9) 0.7993(4) 0.0271(7) Uani 1 1 d . . . . .
C14 C 1.3274(9) 0.68653(10) 0.9166(4) 0.0310(8) Uani 1 1 d . . . . .
H14 H 1.466095 0.686310 1.015892 0.037 Uiso 1 1 calc R U . . .
C15 C 1.1140(9) 0.66175(10) 0.8871(4) 0.0309(8) Uani 1 1 d . . . . .
H15 H 1.106438 0.644266 0.966772 0.037 Uiso 1 1 calc R U . . .
C16 C 1.5764(9) 0.76457(11) 0.7267(5) 0.0357(9) Uani 1 1 d . . . . .
H16A H 1.575178 0.754309 0.621792 0.054 Uiso 1 1 calc R U . . .
H16B H 1.750300 0.778608 0.766725 0.054 Uiso 1 1 calc R U . . .
H16C H 1.411953 0.780480 0.716604 0.054 Uiso 1 1 calc R U . . .

loop_
_atom_site_aniso_label
_atom_site_aniso_U_11
_atom_site_aniso_U_22
_atom_site_aniso_U_33
_atom_site_aniso_U_23
_atom_site_aniso_U_13
_atom_site_aniso_U_12
F1 0.0538(17) 0.091(2) 0.0224(11) 0.0018(12) 0.0096(11) 0.0023(16)
F2 0.0598(19) 0.0487(15) 0.0448(14) 0.0065(12) -0.0082(13) 0.0176(14)
F3 0.0435(16) 0.0604(18) 0.0442(14) 0.0018(12) -0.0037(12) -0.0139(13)
F4 0.222(6) 0.080(3) 0.0475(19) 0.0150(18) 0.004(3) -0.092(3)
F5 0.173(5) 0.071(2) 0.063(2) 0.0258(18) 0.080(3) 0.023(3)
F6 0.071(3) 0.117(4) 0.198(6) 0.126(4) 0.050(3) 0.034(3)
O1 0.0397(18) 0.0399(16) 0.0260(12) 0.0067(11) -0.0027(11) -0.0074(13)
O2 0.0349(16) 0.0324(13) 0.0295(12) -0.0028(10) 0.0065(10) -0.0060(11)
N1 0.0303(16) 0.0249(14) 0.0263(13) -0.0005(10) 0.0083(12) -0.0010(12)
C1 0.040(2) 0.041(2) 0.0252(15) 0.0007(14) 0.0038(15) -0.0014(17)
C2 0.0282(18) 0.0289(16) 0.0244(14) -0.0024(12) 0.0070(13) 0.0020(13)
C3 0.033(2) 0.0258(15) 0.0288(15) -0.0011(12) 0.0115(14) 0.0019(13)
C4 0.036(2) 0.0249(15) 0.0273(15) 0.0014(12) 0.0143(14) 0.0025(14)
C5 0.0320(19) 0.0314(16) 0.0227(14) 0.0014(13) 0.0081(13) 0.0015(14)
C6 0.0298(19) 0.0236(15) 0.0243(14) -0.0007(12) 0.0077(13) 0.0016(13)
C7 0.032(2) 0.0290(16) 0.0240(14) 0.0026(12) 0.0086(13) 0.0036(14)
C8 0.043(2) 0.0325(18) 0.0308(16) 0.0038(14) 0.0117(15) -0.0031(16)
C9 0.035(2) 0.0265(15) 0.0247(15) 0.0013(12) 0.0097(14) 0.0007(14)
C10 0.0291(19) 0.0288(16) 0.0218(14) -0.0006(12) 0.0066(13) 0.0015(13)
C11 0.028(2) 0.0302(17) 0.0213(13) 0.0000(12) 0.0049(13) 0.0009(13)
C12 0.0300(19) 0.0279(16) 0.0236(14) 0.0005(12) 0.0067(13) -0.0003(13)
C13 0.0315(19) 0.0250(16) 0.0251(15) -0.0035(12) 0.0073(13) -0.0018(13)
C14 0.036(2) 0.0330(18) 0.0208(14) -0.0001(12) 0.0020(13) 0.0005(15)
C15 0.039(2) 0.0316(17) 0.0209(14) 0.0030(12) 0.0046(13) 0.0006(15)
C16 0.039(2) 0.0321(19) 0.0361(18) -0.0009(14) 0.0087(16) -0.0063(15)

loop_
_atom_type_symbol
_atom_type_description
_atom_type_scat_dispersion_real
_atom_type_scat_dispersion_imag
_atom_type_scat_source
C C 0.0033 0.0016 'International Tables Vol C Tables 4.2.6.8 and 6.1.1.4'
H H 0.0000 0.0000 'International Tables Vol C Tables 4.2.6.8 and 6.1.1.4'
F F 0.0171 0.0103 'International Tables Vol C Tables 4.2.6.8 and 6.1.1.4'
N N 0.0061 0.0033 'International Tables Vol C Tables 4.2.6.8 and 6.1.1.4'
O O 0.0106 0.0060 'International Tables Vol C Tables 4.2.6.8 and 6.1.1.4'

loop_
_geom_angle_atom_site_label_1
_geom_angle_atom_site_label_2
_geom_angle_atom_site_label_3
_geom_angle
_geom_angle_site_symmetry_1
_geom_angle_site_symmetry_3
_geom_angle_publ_flag
C11 O1 H1 109.5 . . ?
C13 O2 C16 118.1(3) . . ?
C9 N1 C6 121.8(3) . . ?
F1 C1 F2 106.3(3) . . ?
F1 C1 C2 111.9(4) . . ?
F2 C1 C2 110.8(3) . . ?
F3 C1 F1 107.2(3) . . ?
F3 C1 F2 106.3(4) . . ?
F3 C1 C2 114.0(3) . . ?
C3 C2 C1 121.2(3) . . ?
C7 C2 C1 118.1(3) . . ?
C7 C2 C3 120.7(3) . . ?
C2 C3 H3 120.8 . . ?
C2 C3 C4 118.3(3) . . ?
C4 C3 H3 120.8 . . ?
C3 C4 C8 119.6(4) . . ?
C5 C4 C3 121.7(3) . . ?
C5 C4 C8 118.7(3) . . ?
C4 C5 H5 120.1 . . ?
C4 C5 C6 119.8(3) . . ?
C6 C5 H5 120.1 . . ?
N1 C6 C5 125.8(3) . . ?
C7 C6 N1 115.6(3) . . ?
C7 C6 C5 118.5(3) . . ?
C2 C7 C6 120.9(3) . . ?
C2 C7 H7 119.6 . . ?
C6 C7 H7 119.6 . . ?
F4 C8 F5 103.3(5) . . ?
F4 C8 C4 113.9(3) . . ?
F5 C8 C4 111.7(4) . . ?
F6 C8 F4 107.9(5) . . ?
F6 C8 F5 104.9(5) . . ?
F6 C8 C4 114.1(4) . . ?
N1 C9 H9 119.2 . . ?
N1 C9 C10 121.6(3) . . ?
C10 C9 H9 119.2 . . ?
C11 C10 C9 122.0(3) . . ?
C15 C10 C9 120.3(3) . . ?
C15 C10 C11 117.7(3) . . ?
O1 C11 C10 121.1(3) . . ?
O1 C11 C12 118.0(3) . . ?
C12 C11 C10 120.9(3) . . ?
C11 C12 H12 120.2 . . ?
C11 C12 C13 119.5(3) . . ?
C13 C12 H12 120.2 . . ?
O2 C13 C12 123.7(3) . . ?
O2 C13 C14 116.0(3) . . ?
C12 C13 C14 120.4(3) . . ?
C13 C14 H14 120.1 . . ?
C15 C14 C13 119.7(3) . . ?
C15 C14 H14 120.1 . . ?
C10 C15 H15 119.1 . . ?
C14 C15 C10 121.8(3) . . ?
C14 C15 H15 119.1 . . ?
O2 C16 H16A 109.5 . . ?
O2 C16 H16B 109.5 . . ?
O2 C16 H16C 109.5 . . ?
H16A C16 H16B 109.5 . . ?
H16A C16 H16C 109.5 . . ?
H16B C16 H16C 109.5 . . ?

loop_
_geom_bond_atom_site_label_1
_geom_bond_atom_site_label_2
_geom_bond_distance
_geom_bond_site_symmetry_2
_geom_bond_publ_flag
F1 C1 1.342(5) . ?
F2 C1 1.346(5) . ?
F3 C1 1.321(5) . ?
F4 C8 1.307(6) . ?
F5 C8 1.313(6) . ?
F6 C8 1.280(6) . ?
O1 H1 0.8400 . ?
O1 C11 1.353(4) . ?
O2 C13 1.354(4) . ?
O2 C16 1.439(5) . ?
N1 C6 1.407(5) . ?
N1 C9 1.298(4) . ?
C1 C2 1.496(5) . ?
C2 C3 1.390(5) . ?
C2 C7 1.386(5) . ?
C3 H3 0.9500 . ?
C3 C4 1.396(5) . ?
C4 C5 1.380(5) . ?
C4 C8 1.500(5) . ?
C5 H5 0.9500 . ?
C5 C6 1.408(5) . ?
C6 C7 1.397(5) . ?
C7 H7 0.9500 . ?
C9 H9 0.9500 . ?
C9 C10 1.436(5) . ?
C10 C11 1.415(5) . ?
C10 C15 1.413(5) . ?
C11 C12 1.390(5) . ?
C12 H12 0.9500 . ?
C12 C13 1.392(5) . ?
C13 C14 1.408(5) . ?
C14 H14 0.9500 . ?
C14 C15 1.360(6) . ?
C15 H15 0.9500 . ?
C16 H16A 0.9800 . ?
C16 H16B 0.9800 . ?
C16 H16C 0.9800 . ?

loop_
_geom_torsion_atom_site_label_1
_geom_torsion_atom_site_label_2
_geom_torsion_atom_site_label_3
_geom_torsion_atom_site_label_4
_geom_torsion
_geom_torsion_site_symmetry_1
_geom_torsion_site_symmetry_2
_geom_torsion_site_symmetry_3
_geom_torsion_site_symmetry_4
_geom_torsion_publ_flag
F1 C1 C2 C3 -114.8(4) . . . . ?
F1 C1 C2 C7 64.6(5) . . . . ?
F2 C1 C2 C3 126.8(4) . . . . ?
F2 C1 C2 C7 -53.8(5) . . . . ?
F3 C1 C2 C3 7.0(6) . . . . ?
F3 C1 C2 C7 -173.6(4) . . . . ?
O1 C11 C12 C13 -179.4(3) . . . . ?
O2 C13 C14 C15 -178.6(3) . . . . ?
N1 C6 C7 C2 178.5(3) . . . . ?
N1 C9 C10 C11 0.3(5) . . . . ?
N1 C9 C10 C15 -179.1(3) . . . . ?
C1 C2 C3 C4 179.4(4) . . . . ?
C1 C2 C7 C6 -179.0(3) . . . . ?
C2 C3 C4 C5 -0.4(6) . . . . ?
C2 C3 C4 C8 177.8(3) . . . . ?
C3 C2 C7 C6 0.4(6) . . . . ?
C3 C4 C5 C6 0.3(6) . . . . ?
C3 C4 C8 F4 15.5(6) . . . . ?
C3 C4 C8 F5 -101.1(5) . . . . ?
C3 C4 C8 F6 140.1(5) . . . . ?
C4 C5 C6 N1 -178.7(3) . . . . ?
C4 C5 C6 C7 0.1(5) . . . . ?
C5 C4 C8 F4 -166.3(5) . . . . ?
C5 C4 C8 F5 77.2(6) . . . . ?
C5 C4 C8 F6 -41.7(6) . . . . ?
C5 C6 C7 C2 -0.4(5) . . . . ?
C6 N1 C9 C10 179.1(3) . . . . ?
C7 C2 C3 C4 0.0(6) . . . . ?
C8 C4 C5 C6 -177.9(4) . . . . ?
C9 N1 C6 C5 -4.4(6) . . . . ?
C9 N1 C6 C7 176.7(3) . . . . ?
C9 C10 C11 O1 0.3(5) . . . . ?
C9 C10 C11 C12 -179.1(3) . . . . ?
C9 C10 C15 C14 179.2(4) . . . . ?
C10 C11 C12 C13 0.0(5) . . . . ?
C11 C10 C15 C14 -0.1(6) . . . . ?
C11 C12 C13 O2 178.7(3) . . . . ?
C11 C12 C13 C14 -0.4(6) . . . . ?
C12 C13 C14 C15 0.6(6) . . . . ?
C13 C14 C15 C10 -0.3(6) . . . . ?
C15 C10 C11 O1 179.6(3) . . . . ?
C15 C10 C11 C12 0.3(5) . . . . ?
C16 O2 C13 C12 5.8(5) . . . . ?
C16 O2 C13 C14 -175.0(3) . . . . ?
